data_7227649
loop_
_publ_author_name
'Schmidt, Bernd M.'
'Meyer, Annika K.'
'Lentz, Dieter'

_publ_section_title
;
 Solid state structures of fluorine-rich fluoranthenes
;
_journal_issue 9
_journal_name_full CrystEngComm
_journal_page_first 1328
_journal_paper_doi 10.1039/C6CE02558G
_journal_volume 19
_journal_year 2017
_chemical_formula_sum 'C23 H15 F9'
_chemical_formula_weight 462.35
_chemical_name_systematic
; 
 ? 
;
_space_group_IT_number 14
_symmetry_cell_setting monoclinic
_symmetry_space_group_name_Hall '-P 2ybc'
_symmetry_space_group_name_H-M 'P 1 21/c 1'
_atom_sites_solution_hydrogens geom
_atom_sites_solution_primary direct
_atom_sites_solution_secondary difmap
_audit_creation_method SHELXL-97
_audit_update_record
;
2016-12-13 deposited with the CCDC.
2017-02-08 downloaded from the CCDC.
;
_cell_angle_alpha 90.00
_cell_angle_beta 97.064(5)
_cell_angle_gamma 90.00
_cell_formula_units_Z 4
_cell_length_a 8.943(2)
_cell_length_b 9.827(2)
_cell_length_c 21.451(5)
_cell_measurement_reflns_used 955
_cell_measurement_temperature 100(2)
_cell_measurement_theta_max 30.4
_cell_measurement_theta_min 2.3
_cell_volume 1870.9(7)
_computing_cell_refinement 'SAINT (Bruker-AXS)'
_computing_data_collection 'SMART (Bruker-AXS)'
_computing_data_reduction 'SAINT (Bruker-AXS)'
_computing_structure_refinement 'SHELXL-97 (Sheldrick, 1997)'
_computing_structure_solution 'SHELXS-97 (Sheldrick, 1990)'
_diffrn_ambient_temperature 100(2)
_diffrn_measured_fraction_theta_full 0.997
_diffrn_measured_fraction_theta_max 0.997
_diffrn_measurement_device_type 'Bruker-AXS SMART CCD'
_diffrn_measurement_method 'omega scan'
_diffrn_radiation_monochromator graphite
_diffrn_radiation_source 'fine-focus sealed tube'
_diffrn_radiation_type MoK\a
_diffrn_radiation_wavelength 0.71073
_diffrn_reflns_av_R_equivalents 0.0241
_diffrn_reflns_av_sigmaI/netI 0.0225
_diffrn_reflns_limit_h_max 11
_diffrn_reflns_limit_h_min -11
_diffrn_reflns_limit_k_max 9
_diffrn_reflns_limit_k_min -12
_diffrn_reflns_limit_l_max 26
_diffrn_reflns_limit_l_min -25
_diffrn_reflns_number 14069
_diffrn_reflns_theta_full 26.37
_diffrn_reflns_theta_max 26.37
_diffrn_reflns_theta_min 1.91
_exptl_absorpt_coefficient_mu 0.158
_exptl_absorpt_correction_T_max 0.862
_exptl_absorpt_correction_T_min 0.806
_exptl_absorpt_correction_type multi-scan
_exptl_absorpt_process_details 'SADABS (Bruker-AXS)'
_exptl_crystal_colour colourless
_exptl_crystal_density_diffrn 1.642
_exptl_crystal_density_method 'not measured'
_exptl_crystal_description prism
_exptl_crystal_F_000 936
_exptl_crystal_size_max 0.6
_exptl_crystal_size_mid 0.26
_exptl_crystal_size_min 0.24
_refine_diff_density_max 0.478
_refine_diff_density_min -0.260
_refine_diff_density_rms 0.055
_refine_ls_extinction_method none
_refine_ls_goodness_of_fit_ref 1.218
_refine_ls_hydrogen_treatment constr
_refine_ls_matrix_type full
_refine_ls_number_parameters 330
_refine_ls_number_reflns 3819
_refine_ls_number_restraints 0
_refine_ls_restrained_S_all 1.218
_refine_ls_R_factor_all 0.0538
_refine_ls_R_factor_gt 0.0474
_refine_ls_shift/su_max 0.000
_refine_ls_shift/su_mean 0.000
_refine_ls_structure_factor_coef Fsqd
_refine_ls_weighting_details 'calc w=1/[\s^2^(Fo^2^)+(0.0203P)^2^+2.5087P] where P=(Fo^2^+2Fc^2^)/3'
_refine_ls_weighting_scheme calc
_refine_ls_wR_factor_gt 0.1089
_refine_ls_wR_factor_ref 0.1116
_reflns_number_gt 3395
_reflns_number_total 3819
_reflns_threshold_expression >2sigma(I)
_cod_data_source_file c6ce02558g2.cif
_cod_data_source_block bs127a
_cod_depositor_comments 'Adding full bibliography for 7227646--7227652.cif.'
_cod_original_cell_volume 1870.8(7)
_cod_original_sg_symbol_H-M P2(1)/c
_cod_database_code 7227649

loop_
_symmetry_equiv_pos_as_xyz
'x, y, z'
'-x, y+1/2, -z+1/2'
'-x, -y, -z'
'x, -y-1/2, z-1/2'

loop_
_atom_site_label
_atom_site_type_symbol
_atom_site_fract_x
_atom_site_fract_y
_atom_site_fract_z
_atom_site_U_iso_or_equiv
_atom_site_adp_type
_atom_site_occupancy
_atom_site_symmetry_multiplicity
_atom_site_calc_flag
_atom_site_refinement_flags
C2 C 0.2375(2) 0.6159(2) -0.05694(11) 0.0228(5) Uani 1 1 d .
C3 C 0.2845(2) 0.1998(2) 0.15226(10) 0.0203(4) Uani 1 1 d .
C4 C 0.0874(2) 0.7679(2) -0.00108(11) 0.0243(5) Uani 1 1 d .
H4 H 0.0301 0.8493 -0.0011 0.029 Uiso 1 1 calc R
C5 C 0.3061(2) 0.3978(2) -0.00118(10) 0.0186(4) Uani 1 1 d .
C6 C 0.1835(2) 0.5663(2) 0.05219(10) 0.0184(4) Uani 1 1 d .
C7 C 0.2208(2) 0.4417(2) 0.16077(10) 0.0195(4) Uani 1 1 d .
C8 C 0.2962(2) 0.2130(2) 0.08757(10) 0.0193(4) Uani 1 1 d .
C9 C 0.2237(2) 0.4520(2) 0.09610(10) 0.0178(4) Uani 1 1 d .
C10 C 0.2420(2) 0.5303(2) -0.00434(10) 0.0197(4) Uani 1 1 d .
C11 C 0.2439(2) 0.3114(2) 0.18783(10) 0.0200(4) Uani 1 1 d .
C12 C 0.3295(3) 0.0639(2) 0.18327(11) 0.0257(5) Uani 1 1 d .
C13 C 0.2108(3) 0.2953(2) 0.25534(11) 0.0254(5) Uani 1 1 d .
C14 C 0.0948(2) 0.6821(2) 0.05289(11) 0.0209(4) Uani 1 1 d .
C15 C 0.3876(2) 0.3567(2) -0.04909(10) 0.0219(5) Uani 1 1 d .
C16 C 0.3872(3) 0.4461(3) -0.10143(11) 0.0253(5) Uani 1 1 d .
H16 H 0.4413 0.4186 -0.1347 0.030 Uiso 1 1 calc R
C17 C 0.3143(3) 0.5689(3) -0.10701(11) 0.0272(5) Uani 1 1 d .
C18 C 0.4813(3) 0.2303(2) -0.05023(11) 0.0271(5) Uani 1 1 d .
H18A H 0.5230 0.2063 -0.0073 0.041 Uiso 1 1 calc R
H18B H 0.5637 0.2465 -0.0755 0.041 Uiso 1 1 calc R
H18C H 0.4182 0.1555 -0.0687 0.041 Uiso 1 1 calc R
C19 C 0.1578(3) 0.7401(2) -0.05281(11) 0.0253(5) Uani 1 1 d .
C20 C 0.2788(2) 0.3438(2) 0.06139(10) 0.0182(4) Uani 1 1 d .
C21 C 0.2182(3) 0.5688(2) 0.20087(11) 0.0235(5) Uani 1 1 d .
H21A H 0.2531 0.6468 0.1781 0.035 Uiso 1 1 calc R
H21B H 0.2847 0.5561 0.2403 0.035 Uiso 1 1 calc R
H21C H 0.1152 0.5857 0.2101 0.035 Uiso 1 1 calc R
C22 C -0.0001(3) 0.7201(2) 0.10336(11) 0.0247(5) Uani 1 1 d .
H22A H -0.0372 0.6373 0.1218 0.037 Uiso 1 1 calc R
H22B H -0.0858 0.7753 0.0851 0.037 Uiso 1 1 calc R
H22C H 0.0607 0.7725 0.1361 0.037 Uiso 1 1 calc R
C23 C 0.3032(3) 0.0899(2) 0.04560(11) 0.0243(5) Uani 1 1 d .
H23A H 0.2620 0.1135 0.0025 0.036 Uiso 1 1 calc R
H23B H 0.2439 0.0157 0.0608 0.036 Uiso 1 1 calc R
H23C H 0.4082 0.0608 0.0464 0.036 Uiso 1 1 calc R
C40 C 0.1556(3) 0.8378(3) -0.10644(13) 0.0230(6) Uani 0.798(3) 1 d P
C41 C 0.3040(13) 0.6795(16) -0.1564(5) 0.036(3) Uani 0.202(3) 1 d P
F1 F 0.39948(16) 0.07983(15) 0.24191(6) 0.0315(3) Uani 1 1 d .
F2 F 0.42941(18) -0.00289(15) 0.15298(7) 0.0368(4) Uani 1 1 d .
F3 F 0.21388(17) -0.02124(14) 0.18624(7) 0.0364(4) Uani 1 1 d .
F4 F 0.33071(17) 0.31709(16) 0.29801(6) 0.0343(3) Uani 1 1 d .
F5 F 0.15695(16) 0.17111(14) 0.26678(6) 0.0302(3) Uani 1 1 d .
F6 F 0.10309(17) 0.38175(15) 0.26908(7) 0.0342(4) Uani 1 1 d .
F7 F 0.2935(2) 0.8867(2) -0.11310(9) 0.0328(5) Uani 0.798(3) 1 d P
F8 F 0.0694(2) 0.94656(17) -0.09800(9) 0.0333(5) Uani 0.798(3) 1 d P
F9 F 0.1020(2) 0.78504(19) -0.16234(8) 0.0291(4) Uani 0.798(3) 1 d P
F10 F 0.3444(9) 0.8168(8) -0.1396(4) 0.037(2) Uani 0.202(3) 1 d P
F11 F 0.1632(9) 0.7048(9) -0.1903(4) 0.045(2) Uani 0.202(3) 1 d P
F12 F 0.3931(9) 0.6496(8) -0.1986(3) 0.040(2) Uani 0.202(3) 1 d P

loop_
_atom_site_aniso_label
_atom_site_aniso_U_11
_atom_site_aniso_U_22
_atom_site_aniso_U_33
_atom_site_aniso_U_23
_atom_site_aniso_U_13
_atom_site_aniso_U_12
C2 0.0216(11) 0.0231(11) 0.0223(11) 0.0021(9) -0.0031(9) -0.0067(9)
C3 0.0193(10) 0.0185(11) 0.0223(11) 0.0005(9) 0.0000(8) 0.0002(8)
C4 0.0215(11) 0.0164(10) 0.0327(13) 0.0019(9) -0.0063(9) -0.0020(9)
C5 0.0176(10) 0.0191(10) 0.0185(10) -0.0021(8) -0.0004(8) -0.0042(8)
C6 0.0185(10) 0.0167(10) 0.0193(10) -0.0008(8) -0.0001(8) -0.0038(8)
C7 0.0175(10) 0.0209(11) 0.0200(11) -0.0023(9) 0.0026(8) -0.0009(8)
C8 0.0161(10) 0.0182(10) 0.0231(11) -0.0007(8) 0.0005(8) 0.0001(8)
C9 0.0155(10) 0.0164(10) 0.0208(11) -0.0015(8) 0.0002(8) -0.0020(8)
C10 0.0183(10) 0.0206(11) 0.0197(11) -0.0016(8) 0.0003(8) -0.0055(8)
C11 0.0190(10) 0.0215(11) 0.0192(11) -0.0003(9) 0.0008(8) -0.0013(8)
C12 0.0285(12) 0.0239(12) 0.0243(12) 0.0023(9) 0.0014(9) -0.0002(10)
C13 0.0290(12) 0.0268(12) 0.0207(11) 0.0015(9) 0.0037(9) -0.0023(10)
C14 0.0189(10) 0.0178(10) 0.0249(11) -0.0025(9) -0.0024(8) -0.0035(8)
C15 0.0196(10) 0.0273(12) 0.0184(11) -0.0064(9) 0.0005(8) -0.0057(9)
C16 0.0234(11) 0.0351(13) 0.0177(11) -0.0057(10) 0.0031(9) -0.0081(10)
C17 0.0257(12) 0.0349(13) 0.0205(11) 0.0006(10) 0.0003(9) -0.0122(10)
C18 0.0237(11) 0.0298(13) 0.0288(13) -0.0098(10) 0.0071(10) -0.0029(10)
C19 0.0257(11) 0.0225(11) 0.0251(12) 0.0041(9) -0.0063(9) -0.0068(9)
C20 0.0154(9) 0.0214(11) 0.0173(10) -0.0021(8) 0.0003(8) -0.0019(8)
C21 0.0273(11) 0.0220(11) 0.0212(11) -0.0040(9) 0.0024(9) 0.0014(9)
C22 0.0224(11) 0.0195(11) 0.0315(13) -0.0048(9) 0.0005(9) 0.0031(9)
C23 0.0281(12) 0.0191(11) 0.0252(12) -0.0034(9) 0.0012(9) 0.0029(9)
C40 0.0222(13) 0.0200(14) 0.0260(15) 0.0027(11) -0.0007(11) 0.0004(11)
C41 0.019(5) 0.071(10) 0.020(6) -0.029(6) 0.009(4) -0.026(6)
F1 0.0347(8) 0.0330(8) 0.0249(7) 0.0061(6) -0.0038(6) 0.0042(6)
F2 0.0461(9) 0.0301(8) 0.0343(8) 0.0051(6) 0.0052(7) 0.0189(7)
F3 0.0427(9) 0.0229(7) 0.0418(9) 0.0075(6) -0.0019(7) -0.0074(6)
F4 0.0408(8) 0.0389(8) 0.0210(7) 0.0007(6) -0.0050(6) -0.0082(7)
F5 0.0349(8) 0.0301(8) 0.0268(7) 0.0056(6) 0.0081(6) -0.0064(6)
F6 0.0426(8) 0.0363(8) 0.0266(7) 0.0008(6) 0.0161(6) 0.0066(7)
F7 0.0295(10) 0.0300(10) 0.0387(11) 0.0119(9) 0.0031(8) -0.0079(8)
F8 0.0423(11) 0.0206(9) 0.0370(11) 0.0094(8) 0.0052(8) 0.0100(8)
F9 0.0349(10) 0.0302(10) 0.0208(9) 0.0049(7) -0.0021(7) -0.0003(8)
F10 0.049(5) 0.030(4) 0.034(4) 0.004(3) 0.006(4) -0.005(4)
F11 0.042(5) 0.055(6) 0.035(4) 0.017(4) -0.008(4) -0.011(4)
F12 0.056(5) 0.032(4) 0.032(4) -0.001(3) 0.012(4) -0.004(4)

loop_
_atom_type_symbol
_atom_type_description
_atom_type_scat_dispersion_real
_atom_type_scat_dispersion_imag
_atom_type_scat_source
C C 0.0033 0.0016 'International Tables Vol C Tables 4.2.6.8 and 6.1.1.4'
H H 0.0000 0.0000 'International Tables Vol C Tables 4.2.6.8 and 6.1.1.4'
F F 0.0171 0.0103 'International Tables Vol C Tables 4.2.6.8 and 6.1.1.4'

loop_
_geom_angle_atom_site_label_1
_geom_angle_atom_site_label_2
_geom_angle_atom_site_label_3
_geom_angle
C10 C2 C19 115.4(2)
C10 C2 C17 116.3(2)
C19 C2 C17 128.2(2)
C11 C3 C8 121.1(2)
C11 C3 C12 121.16(19)
C8 C3 C12 117.59(19)
C19 C4 C14 124.0(2)
C15 C5 C10 118.4(2)
C15 C5 C20 136.1(2)
C10 C5 C20 105.01(18)
C14 C6 C10 118.9(2)
C14 C6 C9 135.2(2)
C10 C6 C9 105.51(18)
C9 C7 C11 117.12(19)
C9 C7 C21 120.5(2)
C11 C7 C21 121.71(19)
C20 C8 C3 117.41(19)
C20 C8 C23 120.31(19)
C3 C8 C23 121.6(2)
C7 C9 C20 121.1(2)
C7 C9 C6 130.93(19)
C20 C9 C6 107.88(18)
C2 C10 C5 124.0(2)
C2 C10 C6 123.9(2)
C5 C10 C6 112.06(19)
C3 C11 C7 121.2(2)
C3 C11 C13 121.9(2)
C7 C11 C13 116.73(19)
F3 C12 F2 106.37(19)
F3 C12 F1 107.57(18)
F2 C12 F1 104.45(18)
F3 C12 C3 113.87(19)
F2 C12 C3 111.96(19)
F1 C12 C3 112.01(19)
F4 C13 F6 106.53(19)
F4 C13 F5 107.13(18)
F6 C13 F5 104.56(18)
F4 C13 C11 113.63(19)
F6 C13 C11 111.84(19)
F5 C13 C11 112.54(19)
C6 C14 C4 116.5(2)
C6 C14 C22 125.9(2)
C4 C14 C22 117.6(2)
C5 C15 C16 116.9(2)
C5 C15 C18 126.6(2)
C16 C15 C18 116.4(2)
C17 C16 C15 124.5(2)
C16 C17 C2 119.3(2)
C16 C17 C41 133.0(5)
C2 C17 C41 107.6(5)
C4 C19 C2 120.4(2)
C4 C19 C40 122.0(2)
C2 C19 C40 117.6(2)
C8 C20 C9 120.28(19)
C8 C20 C5 131.57(19)
C9 C20 C5 108.14(18)
F9 C40 F8 106.3(2)
F9 C40 F7 105.9(2)
F8 C40 F7 106.2(2)
F9 C40 C19 114.1(2)
F8 C40 C19 111.2(2)
F7 C40 C19 112.6(2)
F12 C41 F11 105.4(10)
F12 C41 F10 103.2(9)
F11 C41 F10 98.4(11)
F12 C41 C17 109.4(11)
F11 C41 C17 117.8(8)
F10 C41 C17 120.7(8)
F10 F7 C40 107.0(5)
F11 F9 C40 125.7(4)
F7 F10 C41 130.6(8)
F9 F11 C41 107.6(8)

loop_
_geom_bond_atom_site_label_1
_geom_bond_atom_site_label_2
_geom_bond_distance
C2 C10 1.404(3)
C2 C19 1.421(3)
C2 C17 1.421(3)
C3 C11 1.409(3)
C3 C8 1.410(3)
C3 C12 1.523(3)
C4 C19 1.369(3)
C4 C14 1.427(3)
C5 C15 1.391(3)
C5 C10 1.421(3)
C5 C20 1.491(3)
C6 C14 1.388(3)
C6 C10 1.423(3)
C6 C9 1.481(3)
C7 C9 1.395(3)
C7 C11 1.411(3)
C7 C21 1.519(3)
C8 C20 1.403(3)
C8 C23 1.514(3)
C9 C20 1.420(3)
C11 C13 1.522(3)
C12 F3 1.338(3)
C12 F2 1.340(3)
C12 F1 1.343(3)
C13 F4 1.339(3)
C13 F6 1.344(3)
C13 F5 1.346(3)
C14 C22 1.503(3)
C15 C16 1.425(3)
C15 C18 1.500(3)
C16 C17 1.370(4)
C17 C41 1.512(16)
C19 C40 1.497(4)
C40 F9 1.340(3)
C40 F8 1.342(3)
C40 F7 1.348(3)
C41 F12 1.312(13)
C41 F11 1.397(15)
C41 F10 1.431(16)
F7 F10 1.033(8)
F9 F11 1.166(10)
